data_7033900
loop_
_publ_author_name
'Gupta, Sandeep K.'
'Kuppuswamy, Subramaniam'
'Walsh, James P. S.'
'McInnes, Eric J. L.'
'Murugavel, Ramaswamy'

_publ_section_title
;
 Discrete and polymeric cobalt organophosphates: isolation of a 3-D cobalt
 phosphate framework exhibiting selective CO2 capture.
;
_journal_issue 12
_journal_name_full 'Dalton transactions (Cambridge, England : 2003)'
_journal_page_first 5587
_journal_page_last 5601
_journal_paper_doi 10.1039/c4dt03379e
_journal_volume 44
_journal_year 2015
_chemical_formula_moiety 'C68 H92 Co4 N8 O16 P4'
_chemical_formula_sum 'C68 H92 Co4 N8 O16 P4'
_chemical_formula_weight 1637.10
_chemical_name_systematic
; 
 ? 
;
_space_group_IT_number 15
_symmetry_cell_setting monoclinic
_symmetry_space_group_name_Hall '-C 2yc'
_symmetry_space_group_name_H-M 'C 1 2/c 1'
_atom_sites_solution_hydrogens geom
_atom_sites_solution_primary direct
_atom_sites_solution_secondary difmap
_audit_creation_method SHELXL-97
_audit_update_record
;
2015-01-23 deposited with the CCDC.
2015-02-03 downloaded from the CCDC.
;
_cell_angle_alpha 90.00
_cell_angle_beta 111.705(4)
_cell_angle_gamma 90.00
_cell_formula_units_Z 4
_cell_length_a 29.3794(12)
_cell_length_b 14.5450(4)
_cell_length_c 19.9624(7)
_cell_measurement_reflns_used 11000
_cell_measurement_temperature 123(2)
_cell_measurement_theta_max 34.9357
_cell_measurement_theta_min 4.9180
_cell_volume 7925.6(5)
_computing_cell_refinement
;
CrysAlisPro, Oxford Diffraction Ltd.,
Version 1.171.34.44 (release 25-10-2010 CrysAlis171 .NET)
(compiled Oct 25 2010,18:11:34)
;
_computing_data_collection
;
CrysAlisPro, Oxford Diffraction Ltd.,
Version 1.171.34.44 (release 25-10-2010 CrysAlis171 .NET)
(compiled Oct 25 2010,18:11:34)
;
_computing_data_reduction
;
CrysAlisPro, Oxford Diffraction Ltd.,
Version 1.171.34.44 (release 25-10-2010 CrysAlis171 .NET)
(compiled Oct 25 2010,18:11:34)
;
_computing_molecular_graphics 'SHELXTL (Sheldrick, 2008)'
_computing_publication_material SHELXTL
_computing_structure_refinement 'SHELXL-97 (Sheldrick, 2008)'
_computing_structure_solution 'SHELXS-97 (Sheldrick, 2008)'
_diffrn_ambient_temperature 123(2)
_diffrn_detector_area_resol_mean 10.5081
_diffrn_measured_fraction_theta_full 0.989
_diffrn_measured_fraction_theta_max 0.926
_diffrn_measurement_device_type 'Xcalibur, Ruby, Gemini'
_diffrn_measurement_method '\w scans'
_diffrn_radiation_monochromator graphite
_diffrn_radiation_source 'Enhance (Mo) X-ray Source'
_diffrn_radiation_type MoK\a
_diffrn_radiation_wavelength 0.71073
_diffrn_reflns_av_R_equivalents 0.0536
_diffrn_reflns_av_sigmaI/netI 0.0724
_diffrn_reflns_limit_h_max 45
_diffrn_reflns_limit_h_min -37
_diffrn_reflns_limit_k_max 22
_diffrn_reflns_limit_k_min -20
_diffrn_reflns_limit_l_max 23
_diffrn_reflns_limit_l_min -30
_diffrn_reflns_number 38779
_diffrn_reflns_theta_full 25.00
_diffrn_reflns_theta_max 35.02
_diffrn_reflns_theta_min 4.93
_exptl_absorpt_coefficient_mu 0.969
_exptl_absorpt_correction_T_max 1.00000
_exptl_absorpt_correction_T_min 0.70767
_exptl_absorpt_correction_type multi-scan
_exptl_absorpt_process_details
;
CrysAlisPro, Oxford Diffraction Ltd.,
Version 1.171.34.44 (release 25-10-2010 CrysAlis171 .NET)
(compiled Oct 25 2010,18:11:34)
Empirical absorption correction using spherical harmonics,
 implemented in SCALE3 ABSPACK scaling algorithm.
;
_exptl_crystal_colour blue-black
_exptl_crystal_density_diffrn 1.372
_exptl_crystal_density_method 'not measured'
_exptl_crystal_description prism
_exptl_crystal_F_000 3408
_exptl_crystal_size_max 0.41
_exptl_crystal_size_mid 0.35
_exptl_crystal_size_min 0.23
_refine_diff_density_max 0.805
_refine_diff_density_min -0.539
_refine_diff_density_rms 0.099
_refine_ls_extinction_method none
_refine_ls_goodness_of_fit_ref 1.025
_refine_ls_hydrogen_treatment constr
_refine_ls_matrix_type full
_refine_ls_number_parameters 459
_refine_ls_number_reflns 16207
_refine_ls_number_restraints 0
_refine_ls_restrained_S_all 1.025
_refine_ls_R_factor_all 0.0967
_refine_ls_R_factor_gt 0.0560
_refine_ls_shift/su_max 0.002
_refine_ls_shift/su_mean 0.000
_refine_ls_structure_factor_coef Fsqd
_refine_ls_weighting_details 'calc w=1/[\s^2^(Fo^2^)+(0.0598P)^2^+1.3358P] where P=(Fo^2^+2Fc^2^)/3'
_refine_ls_weighting_scheme calc
_refine_ls_wR_factor_gt 0.1199
_refine_ls_wR_factor_ref 0.1404
_reflns_number_gt 10700
_reflns_number_total 16207
_reflns_threshold_expression I>2\s(I)
_cod_data_source_file c4dt03379e2.cif
_cod_data_source_block SKG097
_cod_depositor_comments 'Adding full bibliography for 7033896--7033902.cif.'
_cod_original_sg_symbol_H-M 'C 2/c'
_cod_database_code 7033900

loop_
_symmetry_equiv_pos_as_xyz
'x, y, z'
'-x, y, -z+1/2'
'x+1/2, y+1/2, z'
'-x+1/2, y+1/2, -z+1/2'
'-x, -y, -z'
'x, -y, z-1/2'
'-x+1/2, -y+1/2, -z'
'x+1/2, -y+1/2, z-1/2'

loop_
_atom_site_label
_atom_site_type_symbol
_atom_site_fract_x
_atom_site_fract_y
_atom_site_fract_z
_atom_site_U_iso_or_equiv
_atom_site_adp_type
_atom_site_occupancy
_atom_site_symmetry_multiplicity
_atom_site_calc_flag
_atom_site_refinement_flags
Co1 Co 0.557497(9) 0.498762(17) 0.203482(13) 0.01627(6) Uani 1 1 d .
Co2 Co 0.555711(10) 0.286969(18) 0.355586(14) 0.01884(7) Uani 1 1 d .
P1 P 0.561640(18) 0.50072(3) 0.36546(2) 0.01665(10) Uani 1 1 d .
P2 P 0.561806(19) 0.28421(3) 0.19857(3) 0.01865(10) Uani 1 1 d .
O1A O 0.58226(5) 0.51202(10) 0.30691(7) 0.0232(3) Uani 1 1 d .
O2A O 0.56964(6) 0.40600(10) 0.40019(7) 0.0246(3) Uani 1 1 d .
O3A O 0.50978(5) 0.53484(10) 0.34344(8) 0.0240(3) Uani 1 1 d .
O4A O 0.59493(5) 0.56268(9) 0.43278(7) 0.0191(3) Uani 1 1 d .
O1B O 0.56748(6) 0.37772(9) 0.16882(7) 0.0230(3) Uani 1 1 d .
O2B O 0.58274(6) 0.28216(10) 0.28045(7) 0.0237(3) Uani 1 1 d .
O3B O 0.51045(6) 0.24616(11) 0.16614(8) 0.0272(3) Uani 1 1 d .
O4B O 0.59398(6) 0.21382(9) 0.17233(7) 0.0227(3) Uani 1 1 d .
N1A N 0.59899(6) 0.58987(12) 0.17363(9) 0.0217(3) Uani 1 1 d .
N2A N 0.58538(11) 0.51155(18) 0.06767(12) 0.0550(7) Uani 1 1 d .
H2AA H 0.5730 0.4659 0.0845 0.066 Uiso 1 1 calc R
H2AB H 0.5868 0.5076 0.0245 0.066 Uiso 1 1 calc R
N1B N 0.59363(7) 0.18343(12) 0.42224(9) 0.0236(3) Uani 1 1 d .
N2B N 0.66616(8) 0.21982(16) 0.40706(11) 0.0400(5) Uani 1 1 d .
H2BA H 0.6512 0.2659 0.3790 0.048 Uiso 1 1 calc R
H2BB H 0.6973 0.2091 0.4159 0.048 Uiso 1 1 calc R
C1A C 0.61720(7) 0.64598(13) 0.42749(9) 0.0192(4) Uani 1 1 d .
C2A C 0.66469(8) 0.64250(15) 0.42694(10) 0.0239(4) Uani 1 1 d .
C3A C 0.68786(9) 0.72679(17) 0.42721(12) 0.0325(5) Uani 1 1 d .
H3AA H 0.7202 0.7275 0.4271 0.039 Uiso 1 1 calc R
C4A C 0.66421(10) 0.80913(18) 0.42770(13) 0.0384(6) Uani 1 1 d .
H4AA H 0.6805 0.8656 0.4280 0.046 Uiso 1 1 calc R
C5A C 0.61737(9) 0.80987(16) 0.42773(12) 0.0323(5) Uani 1 1 d .
H5AA H 0.6017 0.8670 0.4279 0.039 Uiso 1 1 calc R
C6A C 0.59234(8) 0.72760(14) 0.42750(10) 0.0229(4) Uani 1 1 d .
C7A C 0.68948(8) 0.55086(16) 0.42758(12) 0.0287(5) Uani 1 1 d .
H7AA H 0.6641 0.5085 0.3951 0.034 Uiso 1 1 calc R
C8A C 0.73085(9) 0.5567(2) 0.39872(13) 0.0399(6) Uani 1 1 d .
H8AA H 0.7186 0.5855 0.3509 0.060 Uiso 1 1 calc R
H8AB H 0.7428 0.4947 0.3951 0.060 Uiso 1 1 calc R
H8AC H 0.7577 0.5937 0.4316 0.060 Uiso 1 1 calc R
C9A C 0.70789(10) 0.50809(19) 0.50337(14) 0.0380(6) Uani 1 1 d .
H9AA H 0.6809 0.5051 0.5209 0.057 Uiso 1 1 calc R
H9AB H 0.7343 0.5460 0.5362 0.057 Uiso 1 1 calc R
H9AC H 0.7202 0.4459 0.5013 0.057 Uiso 1 1 calc R
C10A C 0.54064(8) 0.72934(15) 0.42654(11) 0.0271(4) Uani 1 1 d .
H10A H 0.5311 0.6647 0.4324 0.032 Uiso 1 1 calc R
C11A C 0.53649(15) 0.7861(3) 0.4884(2) 0.0815(14) Uani 1 1 d .
H11A H 0.5599 0.7631 0.5343 0.122 Uiso 1 1 calc R
H11B H 0.5032 0.7810 0.4882 0.122 Uiso 1 1 calc R
H11C H 0.5437 0.8507 0.4823 0.122 Uiso 1 1 calc R
C12A C 0.50552(11) 0.7643(2) 0.35367(18) 0.0562(8) Uani 1 1 d .
H12A H 0.5067 0.7232 0.3154 0.084 Uiso 1 1 calc R
H12B H 0.5152 0.8264 0.3453 0.084 Uiso 1 1 calc R
H12C H 0.4721 0.7656 0.3535 0.084 Uiso 1 1 calc R
C13A C 0.60195(9) 0.58686(18) 0.10770(11) 0.0314(5) Uani 1 1 d .
C14A C 0.62239(10) 0.6606(2) 0.08264(13) 0.0428(6) Uani 1 1 d .
H14A H 0.6236 0.6587 0.0358 0.051 Uiso 1 1 calc R
C15A C 0.64047(10) 0.7350(2) 0.12643(16) 0.0445(7) Uani 1 1 d .
H15A H 0.6539 0.7855 0.1098 0.053 Uiso 1 1 calc R
C16A C 0.63913(9) 0.73650(17) 0.19559(15) 0.0376(6) Uani 1 1 d .
H16A H 0.6524 0.7867 0.2272 0.045 Uiso 1 1 calc R
C17A C 0.61808(8) 0.66335(15) 0.21663(12) 0.0269(4) Uani 1 1 d .
H17A H 0.6168 0.6642 0.2635 0.032 Uiso 1 1 calc R
C1B C 0.63681(8) 0.17125(15) 0.21868(11) 0.0259(4) Uani 1 1 d .
C2B C 0.63157(10) 0.08611(16) 0.24858(12) 0.0315(5) Uani 1 1 d .
C3B C 0.67485(11) 0.04219(19) 0.29140(14) 0.0438(7) Uani 1 1 d .
H3BA H 0.6732 -0.0155 0.3126 0.053 Uiso 1 1 calc R
C4B C 0.71988(12) 0.0811(2) 0.30335(16) 0.0527(8) Uani 1 1 d .
H4BA H 0.7488 0.0500 0.3326 0.063 Uiso 1 1 calc R
C5B C 0.72341(10) 0.1651(2) 0.27317(15) 0.0469(7) Uani 1 1 d .
H5BA H 0.7548 0.1910 0.2822 0.056 Uiso 1 1 calc R
C6B C 0.68143(9) 0.21236(17) 0.22954(13) 0.0330(5) Uani 1 1 d .
C7B C 0.58108(10) 0.04611(16) 0.23302(13) 0.0359(5) Uani 1 1 d .
H7BA H 0.5593 0.0976 0.2358 0.043 Uiso 1 1 calc R
C8B C 0.55980(13) 0.00699(19) 0.15655(15) 0.0499(8) Uani 1 1 d .
H8BA H 0.5589 0.0553 0.1218 0.075 Uiso 1 1 calc R
H8BB H 0.5265 -0.0156 0.1467 0.075 Uiso 1 1 calc R
H8BC H 0.5804 -0.0438 0.1521 0.075 Uiso 1 1 calc R
C9B C 0.58019(13) -0.02692(19) 0.28791(15) 0.0468(7) Uani 1 1 d .
H9BA H 0.5947 -0.0015 0.3367 0.070 Uiso 1 1 calc R
H9BB H 0.5990 -0.0807 0.2837 0.070 Uiso 1 1 calc R
H9BC H 0.5462 -0.0452 0.2783 0.070 Uiso 1 1 calc R
C10B C 0.68474(10) 0.30489(18) 0.19652(15) 0.0391(6) Uani 1 1 d .
H10B H 0.6509 0.3218 0.1634 0.047 Uiso 1 1 calc R
C11B C 0.70193(16) 0.3789(2) 0.2538(2) 0.0699(10) Uani 1 1 d .
H11D H 0.6806 0.3797 0.2817 0.105 Uiso 1 1 calc R
H11E H 0.7006 0.4388 0.2307 0.105 Uiso 1 1 calc R
H11F H 0.7357 0.3660 0.2860 0.105 Uiso 1 1 calc R
C12B C 0.71673(13) 0.3004(2) 0.15102(19) 0.0602(9) Uani 1 1 d .
H12D H 0.7041 0.2528 0.1140 0.090 Uiso 1 1 calc R
H12E H 0.7505 0.2855 0.1821 0.090 Uiso 1 1 calc R
H12F H 0.7161 0.3600 0.1278 0.090 Uiso 1 1 calc R
C13B C 0.64103(9) 0.16496(16) 0.43695(11) 0.0300(5) Uani 1 1 d .
C14B C 0.66489(10) 0.09183(19) 0.48414(14) 0.0410(6) Uani 1 1 d .
H14B H 0.6986 0.0796 0.4948 0.049 Uiso 1 1 calc R
C15B C 0.63875(11) 0.03969(18) 0.51375(14) 0.0426(6) Uani 1 1 d .
H15B H 0.6543 -0.0090 0.5458 0.051 Uiso 1 1 calc R
C16B C 0.58947(11) 0.05733(16) 0.49735(13) 0.0379(6) Uani 1 1 d .
H16B H 0.5707 0.0209 0.5172 0.045 Uiso 1 1 calc R
C17B C 0.56845(9) 0.12913(15) 0.45157(11) 0.0298(5) Uani 1 1 d .
H17B H 0.5346 0.1412 0.4399 0.036 Uiso 1 1 calc R

loop_
_atom_site_aniso_label
_atom_site_aniso_U_11
_atom_site_aniso_U_22
_atom_site_aniso_U_33
_atom_site_aniso_U_23
_atom_site_aniso_U_13
_atom_site_aniso_U_12
Co1 0.01919(13) 0.01607(12) 0.01408(11) 0.00016(9) 0.00678(9) 0.00019(9)
Co2 0.02381(14) 0.01554(12) 0.01920(12) 0.00142(10) 0.01032(10) 0.00207(10)
P1 0.0202(2) 0.0158(2) 0.01382(19) -0.00022(17) 0.00617(17) -0.00126(17)
P2 0.0223(3) 0.0159(2) 0.0203(2) -0.00083(18) 0.01089(18) 0.00200(17)
O1A 0.0259(8) 0.0290(8) 0.0153(6) -0.0015(5) 0.0082(5) -0.0046(6)
O2A 0.0372(9) 0.0168(7) 0.0205(7) 0.0009(5) 0.0115(6) 0.0003(6)
O3A 0.0229(7) 0.0204(7) 0.0252(7) -0.0033(6) 0.0049(6) -0.0018(5)
O4A 0.0238(7) 0.0193(7) 0.0130(5) -0.0002(5) 0.0053(5) -0.0024(5)
O1B 0.0319(8) 0.0161(6) 0.0245(7) 0.0000(5) 0.0143(6) 0.0029(5)
O2B 0.0298(8) 0.0237(7) 0.0220(7) 0.0001(6) 0.0146(6) 0.0028(6)
O3B 0.0271(8) 0.0219(7) 0.0334(8) -0.0043(6) 0.0122(6) -0.0006(6)
O4B 0.0298(8) 0.0196(7) 0.0223(6) 0.0002(5) 0.0136(6) 0.0064(6)
N1A 0.0230(9) 0.0231(8) 0.0190(7) 0.0008(6) 0.0078(6) -0.0019(6)
N2A 0.083(2) 0.0675(17) 0.0269(10) -0.0152(11) 0.0352(12) -0.0309(14)
N1B 0.0316(10) 0.0204(8) 0.0197(7) 0.0010(6) 0.0106(7) 0.0046(7)
N2B 0.0283(11) 0.0545(14) 0.0379(11) 0.0140(10) 0.0131(9) 0.0109(9)
C1A 0.0222(9) 0.0199(9) 0.0135(7) -0.0002(7) 0.0040(6) -0.0037(7)
C2A 0.0207(10) 0.0305(11) 0.0180(8) 0.0005(8) 0.0043(7) -0.0016(8)
C3A 0.0226(11) 0.0403(14) 0.0310(11) -0.0006(10) 0.0057(9) -0.0100(9)
C4A 0.0438(15) 0.0288(12) 0.0391(13) 0.0011(10) 0.0112(11) -0.0151(10)
C5A 0.0408(14) 0.0198(10) 0.0313(11) 0.0016(9) 0.0075(10) -0.0020(9)
C6A 0.0268(11) 0.0213(10) 0.0180(8) 0.0000(7) 0.0053(7) -0.0003(7)
C7A 0.0208(10) 0.0351(12) 0.0271(10) -0.0013(9) 0.0051(8) 0.0035(8)
C8A 0.0292(13) 0.0582(18) 0.0330(12) 0.0004(12) 0.0124(10) 0.0099(11)
C9A 0.0328(13) 0.0439(15) 0.0369(12) 0.0093(11) 0.0123(10) 0.0111(11)
C10A 0.0312(12) 0.0235(10) 0.0272(10) -0.0058(8) 0.0115(8) 0.0014(8)
C11A 0.070(3) 0.109(3) 0.084(3) -0.059(2) 0.051(2) -0.023(2)
C12A 0.0356(16) 0.0480(18) 0.071(2) 0.0225(16) 0.0030(14) 0.0042(12)
C13A 0.0338(12) 0.0422(13) 0.0193(9) 0.0029(9) 0.0111(8) -0.0047(10)
C14A 0.0432(15) 0.0580(18) 0.0297(11) 0.0156(12) 0.0162(10) -0.0066(13)
C15A 0.0328(14) 0.0463(16) 0.0557(16) 0.0250(13) 0.0177(12) -0.0045(11)
C16A 0.0300(13) 0.0278(12) 0.0524(15) 0.0011(11) 0.0122(11) -0.0078(9)
C17A 0.0258(11) 0.0248(10) 0.0289(10) -0.0010(8) 0.0088(8) -0.0031(8)
C1B 0.0322(12) 0.0236(10) 0.0261(9) 0.0022(8) 0.0157(8) 0.0100(8)
C2B 0.0467(14) 0.0232(10) 0.0313(11) 0.0043(9) 0.0223(10) 0.0116(9)
C3B 0.0593(19) 0.0355(14) 0.0429(14) 0.0149(11) 0.0264(13) 0.0229(13)
C4B 0.0472(18) 0.0613(19) 0.0510(16) 0.0181(15) 0.0198(13) 0.0327(15)
C5B 0.0316(14) 0.0630(19) 0.0495(15) 0.0093(14) 0.0189(12) 0.0160(13)
C6B 0.0320(12) 0.0358(12) 0.0387(12) 0.0049(10) 0.0216(10) 0.0102(10)
C7B 0.0560(17) 0.0210(10) 0.0362(12) 0.0010(9) 0.0235(11) 0.0010(10)
C8B 0.080(2) 0.0293(13) 0.0418(15) 0.0007(11) 0.0234(15) -0.0056(13)
C9B 0.073(2) 0.0285(13) 0.0450(15) 0.0067(11) 0.0293(14) -0.0042(13)
C10B 0.0326(13) 0.0396(14) 0.0540(15) 0.0064(12) 0.0263(12) 0.0023(10)
C11B 0.092(3) 0.048(2) 0.083(3) -0.0054(18) 0.048(2) -0.0164(19)
C12B 0.058(2) 0.067(2) 0.075(2) 0.0215(18) 0.0474(18) 0.0114(16)
C13B 0.0337(12) 0.0318(12) 0.0249(10) 0.0004(9) 0.0113(9) 0.0094(9)
C14B 0.0398(15) 0.0423(15) 0.0374(13) 0.0071(11) 0.0102(11) 0.0199(11)
C15B 0.0621(19) 0.0298(13) 0.0318(12) 0.0053(10) 0.0126(12) 0.0174(12)
C16B 0.0596(17) 0.0228(11) 0.0337(12) 0.0066(9) 0.0202(11) 0.0040(10)
C17B 0.0408(13) 0.0240(10) 0.0273(10) 0.0026(8) 0.0158(9) 0.0030(9)

loop_
_atom_type_symbol
_atom_type_description
_atom_type_scat_dispersion_real
_atom_type_scat_dispersion_imag
_atom_type_scat_source
C C 0.0033 0.0016 'International Tables Vol C Tables 4.2.6.8 and 6.1.1.4'
H H 0.0000 0.0000 'International Tables Vol C Tables 4.2.6.8 and 6.1.1.4'
N N 0.0061 0.0033 'International Tables Vol C Tables 4.2.6.8 and 6.1.1.4'
O O 0.0106 0.0060 'International Tables Vol C Tables 4.2.6.8 and 6.1.1.4'
P P 0.1023 0.0942 'International Tables Vol C Tables 4.2.6.8 and 6.1.1.4'
Co Co 0.3494 0.9721 'International Tables Vol C Tables 4.2.6.8 and 6.1.1.4'

loop_
_geom_angle_atom_site_label_1
_geom_angle_atom_site_label_2
_geom_angle_atom_site_label_3
_geom_angle
_geom_angle_site_symmetry_1
_geom_angle_site_symmetry_3
O3A Co1 O1A 114.05(6) 2_655 .
O3A Co1 O1B 109.62(6) 2_655 .
O1A Co1 O1B 115.02(6) . .
O3A Co1 N1A 107.42(7) 2_655 .
O1A Co1 N1A 102.65(6) . .
O1B Co1 N1A 107.38(7) . .
O2A Co2 O3B 114.03(7) . 2_655
O2A Co2 O2B 108.24(6) . .
O3B Co2 O2B 118.89(6) 2_655 .
O2A Co2 N1B 113.00(7) . .
O3B Co2 N1B 100.46(7) 2_655 .
O2B Co2 N1B 101.31(7) . .
O3A P1 O1A 112.97(8) . .
O3A P1 O2A 113.63(9) . .
O1A P1 O2A 114.36(9) . .
O3A P1 O4A 107.19(8) . .
O1A P1 O4A 106.90(8) . .
O2A P1 O4A 100.51(7) . .
O3B P2 O1B 113.43(9) . .
O3B P2 O2B 113.39(9) . .
O1B P2 O2B 112.29(8) . .
O3B P2 O4B 103.98(8) . .
O1B P2 O4B 106.28(8) . .
O2B P2 O4B 106.59(8) . .
P1 O1A Co1 135.79(9) . .
P1 O2A Co2 129.40(9) . .
P1 O3A Co1 143.15(9) . 2_655
C1A O4A P1 125.24(11) . .
P2 O1B Co1 128.06(9) . .
P2 O2B Co2 135.44(10) . .
P2 O3B Co2 138.62(10) . 2_655
C1B O4B P2 124.00(12) . .
C13A N1A C17A 118.78(19) . .
C13A N1A Co1 121.73(15) . .
C17A N1A Co1 118.74(14) . .
C13A N2A H2AA 120.0 . .
C13A N2A H2AB 120.0 . .
H2AA N2A H2AB 120.0 . .
C13B N1B C17B 118.55(19) . .
C13B N1B Co2 124.20(15) . .
C17B N1B Co2 117.22(15) . .
C13B N2B H2BA 120.0 . .
C13B N2B H2BB 120.0 . .
H2BA N2B H2BB 120.0 . .
C6A C1A O4A 118.53(18) . .
C6A C1A C2A 123.68(19) . .
O4A C1A C2A 117.67(18) . .
C1A C2A C3A 116.9(2) . .
C1A C2A C7A 120.56(19) . .
C3A C2A C7A 122.5(2) . .
C4A C3A C2A 120.8(2) . .
C4A C3A H3AA 119.6 . .
C2A C3A H3AA 119.6 . .
C5A C4A C3A 120.7(2) . .
C5A C4A H4AA 119.7 . .
C3A C4A H4AA 119.7 . .
C4A C5A C6A 121.1(2) . .
C4A C5A H5AA 119.5 . .
C6A C5A H5AA 119.5 . .
C1A C6A C5A 116.9(2) . .
C1A C6A C10A 122.57(18) . .
C5A C6A C10A 120.6(2) . .
C2A C7A C8A 113.2(2) . .
C2A C7A C9A 110.92(19) . .
C8A C7A C9A 110.75(19) . .
C2A C7A H7AA 107.2 . .
C8A C7A H7AA 107.2 . .
C9A C7A H7AA 107.2 . .
C7A C8A H8AA 109.5 . .
C7A C8A H8AB 109.5 . .
H8AA C8A H8AB 109.5 . .
C7A C8A H8AC 109.5 . .
H8AA C8A H8AC 109.5 . .
H8AB C8A H8AC 109.5 . .
C7A C9A H9AA 109.5 . .
C7A C9A H9AB 109.5 . .
H9AA C9A H9AB 109.5 . .
C7A C9A H9AC 109.5 . .
H9AA C9A H9AC 109.5 . .
H9AB C9A H9AC 109.5 . .
C6A C10A C12A 109.9(2) . .
C6A C10A C11A 112.3(2) . .
C12A C10A C11A 111.2(3) . .
C6A C10A H10A 107.8 . .
C12A C10A H10A 107.8 . .
C11A C10A H10A 107.8 . .
C10A C11A H11A 109.5 . .
C10A C11A H11B 109.5 . .
H11A C11A H11B 109.5 . .
C10A C11A H11C 109.5 . .
H11A C11A H11C 109.5 . .
H11B C11A H11C 109.5 . .
C10A C12A H12A 109.5 . .
C10A C12A H12B 109.5 . .
H12A C12A H12B 109.5 . .
C10A C12A H12C 109.5 . .
H12A C12A H12C 109.5 . .
H12B C12A H12C 109.5 . .
N2A C13A N1A 117.9(2) . .
N2A C13A C14A 121.4(2) . .
N1A C13A C14A 120.7(2) . .
C15A C14A C13A 119.4(2) . .
C15A C14A H14A 120.3 . .
C13A C14A H14A 120.3 . .
C14A C15A C16A 119.9(2) . .
C14A C15A H15A 120.1 . .
C16A C15A H15A 120.1 . .
C17A C16A C15A 118.1(2) . .
C17A C16A H16A 120.9 . .
C15A C16A H16A 120.9 . .
N1A C17A C16A 123.0(2) . .
N1A C17A H17A 118.5 . .
C16A C17A H17A 118.5 . .
C6B C1B O4B 118.70(19) . .
C6B C1B C2B 124.0(2) . .
O4B C1B C2B 117.2(2) . .
C3B C2B C1B 116.4(2) . .
C3B C2B C7B 123.4(2) . .
C1B C2B C7B 120.2(2) . .
C4B C3B C2B 121.1(3) . .
C4B C3B H3BA 119.4 . .
C2B C3B H3BA 119.4 . .
C3B C4B C5B 120.7(3) . .
C3B C4B H4BA 119.7 . .
C5B C4B H4BA 119.7 . .
C4B C5B C6B 121.0(3) . .
C4B C5B H5BA 119.5 . .
C6B C5B H5BA 119.5 . .
C1B C6B C5B 116.8(2) . .
C1B C6B C10B 121.6(2) . .
C5B C6B C10B 121.5(2) . .
C2B C7B C8B 110.8(2) . .
C2B C7B C9B 113.2(2) . .
C8B C7B C9B 110.3(2) . .
C2B C7B H7BA 107.4 . .
C8B C7B H7BA 107.4 . .
C9B C7B H7BA 107.4 . .
C7B C8B H8BA 109.5 . .
C7B C8B H8BB 109.5 . .
H8BA C8B H8BB 109.5 . .
C7B C8B H8BC 109.5 . .
H8BA C8B H8BC 109.5 . .
H8BB C8B H8BC 109.5 . .
C7B C9B H9BA 109.5 . .
C7B C9B H9BB 109.5 . .
H9BA C9B H9BB 109.5 . .
C7B C9B H9BC 109.5 . .
H9BA C9B H9BC 109.5 . .
H9BB C9B H9BC 109.5 . .
C11B C10B C6B 111.1(2) . .
C11B C10B C12B 111.8(3) . .
C6B C10B C12B 111.8(2) . .
C11B C10B H10B 107.3 . .
C6B C10B H10B 107.3 . .
C12B C10B H10B 107.3 . .
C10B C11B H11D 109.5 . .
C10B C11B H11E 109.5 . .
H11D C11B H11E 109.5 . .
C10B C11B H11F 109.5 . .
H11D C11B H11F 109.5 . .
H11E C11B H11F 109.5 . .
C10B C12B H12D 109.5 . .
C10B C12B H12E 109.5 . .
H12D C12B H12E 109.5 . .
C10B C12B H12F 109.5 . .
H12D C12B H12F 109.5 . .
H12E C12B H12F 109.5 . .
N1B C13B N2B 118.2(2) . .
N1B C13B C14B 120.9(2) . .
N2B C13B C14B 120.9(2) . .
C15B C14B C13B 119.1(2) . .
C15B C14B H14B 120.5 . .
C13B C14B H14B 120.5 . .
C14B C15B C16B 120.2(2) . .
C14B C15B H15B 119.9 . .
C16B C15B H15B 119.9 . .
C17B C16B C15B 118.1(2) . .
C17B C16B H16B 121.0 . .
C15B C16B H16B 121.0 . .
N1B C17B C16B 123.2(2) . .
N1B C17B H17B 118.4 . .
C16B C17B H17B 118.4 . .

loop_
_geom_bond_atom_site_label_1
_geom_bond_atom_site_label_2
_geom_bond_distance
_geom_bond_site_symmetry_2
Co1 O3A 1.9210(14) 2_655
Co1 O1A 1.9282(13) .
Co1 O1B 1.9531(14) .
Co1 N1A 2.0333(17) .
Co2 O2A 1.9205(14) .
Co2 O3B 1.9224(16) 2_655
Co2 O2B 1.9407(14) .
Co2 N1B 2.0453(17) .
P1 O3A 1.5052(15) .
P1 O1A 1.5114(14) .
P1 O2A 1.5211(15) .
P1 O4A 1.6132(14) .
P2 O3B 1.5097(16) .
P2 O1B 1.5177(15) .
P2 O2B 1.5188(15) .
P2 O4B 1.6070(14) .
O3A Co1 1.9209(14) 2_655
O4A C1A 1.400(2) .
O3B Co2 1.9224(16) 2_655
O4B C1B 1.401(3) .
N1A C13A 1.351(3) .
N1A C17A 1.356(3) .
N2A C13A 1.337(3) .
N2A H2AA 0.8800 .
N2A H2AB 0.8800 .
N1B C13B 1.340(3) .
N1B C17B 1.354(3) .
N2B C13B 1.365(3) .
N2B H2BA 0.8800 .
N2B H2BB 0.8800 .
C1A C6A 1.394(3) .
C1A C2A 1.400(3) .
C2A C3A 1.401(3) .
C2A C7A 1.517(3) .
C3A C4A 1.387(4) .
C3A H3AA 0.9500 .
C4A C5A 1.376(4) .
C4A H4AA 0.9500 .
C5A C6A 1.404(3) .
C5A H5AA 0.9500 .
C6A C10A 1.512(3) .
C7A C8A 1.528(3) .
C7A C9A 1.537(3) .
C7A H7AA 1.0000 .
C8A H8AA 0.9800 .
C8A H8AB 0.9800 .
C8A H8AC 0.9800 .
C9A H9AA 0.9800 .
C9A H9AB 0.9800 .
C9A H9AC 0.9800 .
C10A C12A 1.526(4) .
C10A C11A 1.527(4) .
C10A H10A 1.0000 .
C11A H11A 0.9800 .
C11A H11B 0.9800 .
C11A H11C 0.9800 .
C12A H12A 0.9800 .
C12A H12B 0.9800 .
C12A H12C 0.9800 .
C13A C14A 1.408(3) .
C14A C15A 1.369(4) .
C14A H14A 0.9500 .
C15A C16A 1.396(4) .
C15A H15A 0.9500 .
C16A C17A 1.372(3) .
C16A H16A 0.9500 .
C17A H17A 0.9500 .
C1B C6B 1.383(3) .
C1B C2B 1.408(3) .
C2B C3B 1.397(4) .
C2B C7B 1.515(4) .
C3B C4B 1.376(4) .
C3B H3BA 0.9500 .
C4B C5B 1.382(4) .
C4B H4BA 0.9500 .
C5B C6B 1.399(3) .
C5B H5BA 0.9500 .
C6B C10B 1.517(4) .
C7B C8B 1.529(4) .
C7B C9B 1.533(3) .
C7B H7BA 1.0000 .
C8B H8BA 0.9800 .
C8B H8BB 0.9800 .
C8B H8BC 0.9800 .
C9B H9BA 0.9800 .
C9B H9BB 0.9800 .
C9B H9BC 0.9800 .
C10B C11B 1.514(5) .
C10B C12B 1.531(4) .
C10B H10B 1.0000 .
C11B H11D 0.9800 .
C11B H11E 0.9800 .
C11B H11F 0.9800 .
C12B H12D 0.9800 .
C12B H12E 0.9800 .
C12B H12F 0.9800 .
C13B C14B 1.422(3) .
C14B C15B 1.360(4) .
C14B H14B 0.9500 .
C15B C16B 1.385(4) .
C15B H15B 0.9500 .
C16B C17B 1.375(3) .
C16B H16B 0.9500 .
C17B H17B 0.9500 .

loop_
_geom_hbond_atom_site_label_D
_geom_hbond_atom_site_label_H
_geom_hbond_atom_site_label_A
_geom_hbond_distance_DH
_geom_hbond_distance_HA
_geom_hbond_distance_DA
_geom_hbond_angle_DHA
_geom_hbond_site_symmetry_A
N2A H2AA O1B 0.88 2.17 2.988(3) 154.3 .
N2A H2AB O4A 0.88 2.19 3.009(2) 155.6 6_565
N2A H2AB O2A 0.88 2.66 3.418(3) 145.3 6_565
N2B H2BA O2B 0.88 2.25 2.939(3) 135.5 .
C7A H7AA O1A 1.00 2.40 3.230(3) 140.2 .
C10A H10A O3A 1.00 2.51 3.235(3) 129.3 .
C10B H10B O1B 1.00 2.62 3.448(3) 139.9 .
C11A H11A O4B 0.98 2.58 3.428(4) 144.6 6_566
C8B H8BA O4B 0.98 2.57 3.150(3) 117.6 .
C17B H17B O3B 0.95 2.55 3.125(3) 119.3 2_655

loop_
_geom_torsion_atom_site_label_1
_geom_torsion_atom_site_label_2
_geom_torsion_atom_site_label_3
_geom_torsion_atom_site_label_4
_geom_torsion
_geom_torsion_site_symmetry_1
_geom_torsion_site_symmetry_4
O3A P1 O1A Co1 -38.87(16) . .
O2A P1 O1A Co1 93.18(14) . .
O4A P1 O1A Co1 -156.52(12) . .
O3A Co1 O1A P1 35.29(15) 2_655 .
O1B Co1 O1A P1 -92.59(14) . .
N1A Co1 O1A P1 151.14(13) . .
O3A P1 O2A Co2 80.92(13) . .
O1A P1 O2A Co2 -50.81(15) . .
O4A P1 O2A Co2 -164.92(11) . .
O3B Co2 O2A P1 -85.57(13) 2_655 .
O2B Co2 O2A P1 49.16(14) . .
N1B Co2 O2A P1 160.53(11) . .
O1A P1 O3A Co1 87.38(17) . 2_655
O2A P1 O3A Co1 -45.02(18) . 2_655
O4A P1 O3A Co1 -155.13(14) . 2_655
O3A P1 O4A C1A -88.02(16) . .
O1A P1 O4A C1A 33.37(17) . .
O2A P1 O4A C1A 153.02(16) . .
O3B P2 O1B Co1 88.42(12) . .
O2B P2 O1B Co1 -41.77(14) . .
O4B P2 O1B Co1 -157.94(10) . .
O3A Co1 O1B P2 -88.96(12) 2_655 .
O1A Co1 O1B P2 41.11(14) . .
N1A Co1 O1B P2 154.65(11) . .
O3B P2 O2B Co2 -28.17(16) . .
O1B P2 O2B Co2 102.04(13) . .
O4B P2 O2B Co2 -141.96(12) . .
O2A Co2 O2B P2 -106.60(13) . .
O3B Co2 O2B P2 25.59(15) 2_655 .
N1B Co2 O2B P2 134.36(13) . .
O1B P2 O3B Co2 -46.81(17) . 2_655
O2B P2 O3B Co2 82.82(16) . 2_655
O4B P2 O3B Co2 -161.82(13) . 2_655
O3B P2 O4B C1B -128.18(17) . .
O1B P2 O4B C1B 111.85(17) . .
O2B P2 O4B C1B -8.11(18) . .
O3A Co1 N1A C13A -75.86(18) 2_655 .
O1A Co1 N1A C13A 163.60(17) . .
O1B Co1 N1A C13A 41.97(19) . .
O3A Co1 N1A C17A 94.09(16) 2_655 .
O1A Co1 N1A C17A -26.44(17) . .
O1B Co1 N1A C17A -148.07(15) . .
O2A Co2 N1B C13B -77.37(18) . .
O3B Co2 N1B C13B 160.75(17) 2_655 .
O2B Co2 N1B C13B 38.20(18) . .
O2A Co2 N1B C17B 104.38(16) . .
O3B Co2 N1B C17B -17.50(16) 2_655 .
O2B Co2 N1B C17B -140.05(15) . .
P1 O4A C1A C6A 93.51(19) . .
P1 O4A C1A C2A -90.32(19) . .
C6A C1A C2A C3A 0.7(3) . .
O4A C1A C2A C3A -175.24(17) . .
C6A C1A C2A C7A 179.51(18) . .
O4A C1A C2A C7A 3.5(3) . .
C1A C2A C3A C4A -0.3(3) . .
C7A C2A C3A C4A -179.0(2) . .
C2A C3A C4A C5A -0.2(4) . .
C3A C4A C5A C6A 0.2(4) . .
O4A C1A C6A C5A 175.23(17) . .
C2A C1A C6A C5A -0.7(3) . .
O4A C1A C6A C10A -5.4(3) . .
C2A C1A C6A C10A 178.69(18) . .
C4A C5A C6A C1A 0.2(3) . .
C4A C5A C6A C10A -179.2(2) . .
C1A C2A C7A C8A 158.13(19) . .
C3A C2A C7A C8A -23.2(3) . .
C1A C2A C7A C9A -76.7(2) . .
C3A C2A C7A C9A 102.1(2) . .
C1A C6A C10A C12A -109.9(2) . .
C5A C6A C10A C12A 69.4(3) . .
C1A C6A C10A C11A 125.7(3) . .
C5A C6A C10A C11A -54.9(3) . .
C17A N1A C13A N2A 176.3(2) . .
Co1 N1A C13A N2A -13.7(3) . .
C17A N1A C13A C14A -3.0(3) . .
Co1 N1A C13A C14A 166.98(19) . .
N2A C13A C14A C15A -177.7(3) . .
N1A C13A C14A C15A 1.6(4) . .
C13A C14A C15A C16A 0.9(4) . .
C14A C15A C16A C17A -1.9(4) . .
C13A N1A C17A C16A 2.0(3) . .
Co1 N1A C17A C16A -168.30(19) . .
C15A C16A C17A N1A 0.5(4) . .
P2 O4B C1B C6B -93.4(2) . .
P2 O4B C1B C2B 89.8(2) . .
C6B C1B C2B C3B -0.2(3) . .
O4B C1B C2B C3B 176.49(19) . .
C6B C1B C2B C7B -179.4(2) . .
O4B C1B C2B C7B -2.8(3) . .
C1B C2B C3B C4B 0.2(4) . .
C7B C2B C3B C4B 179.4(2) . .
C2B C3B C4B C5B 0.0(4) . .
C3B C4B C5B C6B -0.3(5) . .
O4B C1B C6B C5B -176.7(2) . .
C2B C1B C6B C5B 0.0(3) . .
O4B C1B C6B C10B 4.1(3) . .
C2B C1B C6B C10B -179.3(2) . .
C4B C5B C6B C1B 0.3(4) . .
C4B C5B C6B C10B 179.5(3) . .
C3B C2B C7B C8B -104.0(3) . .
C1B C2B C7B C8B 75.2(3) . .
C3B C2B C7B C9B 20.5(3) . .
C1B C2B C7B C9B -160.3(2) . .
C1B C6B C10B C11B 109.8(3) . .
C5B C6B C10B C11B -69.4(3) . .
C1B C6B C10B C12B -124.5(3) . .
C5B C6B C10B C12B 56.3(4) . .
C17B N1B C13B N2B 179.8(2) . .
Co2 N1B C13B N2B 1.6(3) . .
C17B N1B C13B C14B -2.0(3) . .
Co2 N1B C13B C14B 179.79(17) . .
N1B C13B C14B C15B 0.8(4) . .
N2B C13B C14B C15B 178.9(2) . .
C13B C14B C15B C16B 0.7(4) . .
C14B C15B C16B C17B -0.9(4) . .
C13B N1B C17B C16B 1.8(3) . .
Co2 N1B C17B C16B -179.83(18) . .
C15B C16B C17B N1B -0.4(4) . .
